data_7710219
loop_
_publ_author_name
'Gildenast, Hans'
'Gruszien, Lukas'
'Friedt, Felix'
'Englert, Ulli'

_publ_section_title
;
 Phosphorus or nitrogen -- the first phosphatriptycene in coordination
 polymer chemistry
;
_journal_name_full 'Dalton Transactions'
_journal_paper_doi 10.1039/D2DT00728B
_journal_year 2022
_chemical_formula_moiety 'C29 H20 Au N P Si, C F3 O3 S, C H Cl3'
_chemical_formula_sum 'C31 H21 Au Cl3 F3 N O3 P S Si'
_chemical_formula_weight 906.92
_space_group_crystal_system triclinic
_space_group_IT_number 2
_space_group_name_Hall '-P 1'
_space_group_name_H-M_alt 'P -1'
_atom_sites_solution_hydrogens geom
_atom_sites_solution_primary dual
_audit_creation_method SHELXL-2018/3
_audit_update_record
;
2022-04-13 deposited with the CCDC.	2022-05-03 downloaded from the CCDC.
;
_cell_angle_alpha 107.939(9)
_cell_angle_beta 92.021(9)
_cell_angle_gamma 106.849(9)
_cell_formula_units_Z 2
_cell_length_a 10.809(6)
_cell_length_b 12.499(6)
_cell_length_c 13.559(7)
_cell_measurement_reflns_used 3804
_cell_measurement_temperature 240(2)
_cell_measurement_theta_max 30.43
_cell_measurement_theta_min 2.22
_cell_volume 1652.3(15)
_computing_cell_refinement SMART
_computing_data_collection 'SMART (Bruker, 2001)'
_computing_data_reduction 'SAINT-PLUS (Bruker, 2009)'
_computing_molecular_graphics 'PLATON (Spek, 2009)'
_computing_publication_material SHELXL2018
_computing_structure_refinement 'SHELXL-2018/3 (Sheldrick, 2018)'
_computing_structure_solution 'SHELXT 2018/2 (Sheldrick, 2018)'
_diffrn_ambient_temperature 240(2)
_diffrn_measured_fraction_theta_full 1.000
_diffrn_measured_fraction_theta_max 0.947
_diffrn_measurement_device_type 'CCD area detector'
_diffrn_measurement_method 'omega scans'
_diffrn_radiation_monochromator multilayer-optics
_diffrn_radiation_source microsource
_diffrn_radiation_type MoK\a
_diffrn_radiation_wavelength 0.71073
_diffrn_reflns_av_R_equivalents 0.0620
_diffrn_reflns_av_unetI/netI 0.0867
_diffrn_reflns_Laue_measured_fraction_full 1.000
_diffrn_reflns_Laue_measured_fraction_max 0.947
_diffrn_reflns_limit_h_max 15
_diffrn_reflns_limit_h_min -15
_diffrn_reflns_limit_k_max 17
_diffrn_reflns_limit_k_min -17
_diffrn_reflns_limit_l_max 19
_diffrn_reflns_limit_l_min -19
_diffrn_reflns_number 25592
_diffrn_reflns_point_group_measured_fraction_full 1.000
_diffrn_reflns_point_group_measured_fraction_max 0.947
_diffrn_reflns_theta_full 25.242
_diffrn_reflns_theta_max 30.598
_diffrn_reflns_theta_min 1.805
_exptl_absorpt_coefficient_mu 4.893
_exptl_absorpt_correction_T_max 0.7461
_exptl_absorpt_correction_T_min 0.6212
_exptl_absorpt_correction_type multi-scan
_exptl_absorpt_process_details SADABS
_exptl_crystal_colour colourless
_exptl_crystal_density_diffrn 1.823
_exptl_crystal_description needle
_exptl_crystal_F_000 880
_exptl_crystal_size_max 0.200
_exptl_crystal_size_mid 0.040
_exptl_crystal_size_min 0.010
_refine_diff_density_max 1.137
_refine_diff_density_min -1.171
_refine_diff_density_rms 0.163
_refine_ls_extinction_method none
_refine_ls_goodness_of_fit_ref 1.095
_refine_ls_hydrogen_treatment constr
_refine_ls_matrix_type full
_refine_ls_number_parameters 407
_refine_ls_number_reflns 9626
_refine_ls_number_restraints 21
_refine_ls_restrained_S_all 1.097
_refine_ls_R_factor_all 0.0898
_refine_ls_R_factor_gt 0.0569
_refine_ls_shift/su_max 0.000
_refine_ls_shift/su_mean 0.000
_refine_ls_structure_factor_coef Fsqd
_refine_ls_weighting_details 'w=1/[\s^2^(Fo^2^)+(0.0331P)^2^+2.2370P] where P=(Fo^2^+2Fc^2^)/3'
_refine_ls_weighting_scheme calc
_refine_ls_wR_factor_gt 0.1081
_refine_ls_wR_factor_ref 0.1225
_reflns_Friedel_coverage 0.000
_reflns_number_gt 6949
_reflns_number_total 9626
_reflns_threshold_expression 'I > 2\s(I)'
_cod_data_source_file d2dt00728b2.cif
_cod_data_source_block 11
_cod_database_code 7710219
_shelx_shelxl_version_number 2018/3
_shelx_space_group_comment
;
The symmetry employed for this shelxl refinement is uniquely defined
by the following loop, which should always be used as a source of
symmetry information in preference to the above space-group names.
They are only intended as comments.
;
_shelx_estimated_absorpt_t_min 0.441
_shelx_estimated_absorpt_t_max 0.953

loop_
_space_group_symop_operation_xyz
'x, y, z'
'-x, -y, -z'

loop_
_atom_site_label
_atom_site_type_symbol
_atom_site_fract_x
_atom_site_fract_y
_atom_site_fract_z
_atom_site_U_iso_or_equiv
_atom_site_adp_type
_atom_site_occupancy
_atom_site_site_symmetry_order
_atom_site_calc_flag
_atom_site_refinement_flags_posn
_atom_site_refinement_flags_adp
_atom_site_refinement_flags_occupancy
_atom_site_disorder_assembly
_atom_site_disorder_group
Au1 Au 0.07471(3) -0.05830(2) 0.29641(2) 0.03756(9) Uani 1 1 d . . . . .
S1 S -0.20023(17) 0.19408(16) 0.48652(14) 0.0412(4) Uani 1 1 d . . . . .
P1 P 0.93891(16) 0.81349(14) 1.15385(12) 0.0302(3) Uani 1 1 d . . . . .
Si1 Si 0.75437(16) 0.64716(15) 0.95786(12) 0.0293(4) Uani 1 1 d . . . . .
F1 F -0.1574(6) 0.4209(5) 0.5311(5) 0.098(2) Uani 1 1 d . . . . .
F2 F 0.0136(5) 0.3736(5) 0.5405(5) 0.0850(17) Uani 1 1 d . . . . .
F3 F -0.0880(6) 0.3426(5) 0.3925(4) 0.096(2) Uani 1 1 d . . . . .
O1 O -0.2028(6) 0.2084(5) 0.5947(4) 0.0624(16) Uani 1 1 d . . . . .
O2 O -0.3236(5) 0.1721(5) 0.4302(4) 0.0555(14) Uani 1 1 d . . . . .
O3 O -0.1279(5) 0.1202(5) 0.4346(5) 0.0670(18) Uani 1 1 d . . . . .
N1 N 0.2020(5) 0.0696(5) 0.4251(4) 0.0358(12) Uani 1 1 d . . . . .
C1 C 0.9096(6) 0.6568(5) 1.1317(4) 0.0297(13) Uani 1 1 d . . . . .
C2 C 0.9661(6) 0.6165(6) 1.1998(5) 0.0346(14) Uani 1 1 d . . . . .
H2 H 1.021968 0.670514 1.260485 0.042 Uiso 1 1 calc R U . . .
C3 C 0.9394(7) 0.4953(7) 1.1777(6) 0.0461(18) Uani 1 1 d . . . . .
H3 H 0.976407 0.466670 1.223920 0.055 Uiso 1 1 calc R U . . .
C4 C 0.8588(7) 0.4172(6) 1.0881(6) 0.0452(17) Uani 1 1 d . . . . .
H4 H 0.841706 0.335315 1.073101 0.054 Uiso 1 1 calc R U . . .
C5 C 0.8026(6) 0.4574(6) 1.0198(5) 0.0368(15) Uani 1 1 d . . . . .
H5 H 0.748525 0.402666 0.958596 0.044 Uiso 1 1 calc R U . . .
C6 C 0.8250(6) 0.5779(5) 1.0405(4) 0.0291(13) Uani 1 1 d . . . . .
C7 C 0.7736(6) 0.8240(5) 1.1461(4) 0.0300(13) Uani 1 1 d . . . . .
C8 C 0.7374(7) 0.9031(6) 1.2273(5) 0.0398(16) Uani 1 1 d . . . . .
H8 H 0.796081 0.948755 1.288875 0.048 Uiso 1 1 calc R U . . .
C9 C 0.6162(8) 0.9140(6) 1.2172(6) 0.0478(18) Uani 1 1 d . . . . .
H9 H 0.591042 0.967627 1.271626 0.057 Uiso 1 1 calc R U . . .
C10 C 0.5300(8) 0.8459(7) 1.1264(6) 0.0514(19) Uani 1 1 d . . . . .
H10 H 0.446792 0.854240 1.119344 0.062 Uiso 1 1 calc R U . . .
C11 C 0.5653(6) 0.7659(6) 1.0461(5) 0.0405(16) Uani 1 1 d . . . . .
H11 H 0.505528 0.720497 0.985118 0.049 Uiso 1 1 calc R U . . .
C12 C 0.6866(6) 0.7516(6) 1.0538(5) 0.0342(14) Uani 1 1 d . . . . .
C13 C 0.9884(6) 0.8281(5) 1.0303(5) 0.0335(14) Uani 1 1 d . . . . .
C14 C 1.1065(6) 0.9102(6) 1.0286(5) 0.0374(15) Uani 1 1 d . . . . .
H14 H 1.161388 0.959040 1.091328 0.045 Uiso 1 1 calc R U . . .
C15 C 1.1421(7) 0.9193(6) 0.9347(6) 0.0451(17) Uani 1 1 d . . . . .
H15 H 1.221738 0.974571 0.933229 0.054 Uiso 1 1 calc R U . . .
C16 C 1.0619(7) 0.8481(6) 0.8424(6) 0.0460(17) Uani 1 1 d . . . . .
H16 H 1.087016 0.854833 0.778328 0.055 Uiso 1 1 calc R U . . .
C17 C 0.9443(7) 0.7666(6) 0.8441(5) 0.0389(16) Uani 1 1 d . . . . .
H17 H 0.889741 0.719007 0.780869 0.047 Uiso 1 1 calc R U . . .
C18 C 0.9056(6) 0.7539(5) 0.9373(5) 0.0305(13) Uani 1 1 d . . . . .
C19 C 0.6365(5) 0.5280(5) 0.8424(4) 0.0234(11) Uani 1 1 d . . . . .
C20 C 0.5078(7) 0.4938(6) 0.8501(5) 0.0379(15) Uani 1 1 d . . . . .
H20 H 0.476941 0.531228 0.910909 0.045 Uiso 1 1 calc R U . . .
C21 C 0.4213(6) 0.4037(6) 0.7686(5) 0.0344(14) Uani 1 1 d . . . . .
H21 H 0.331533 0.382224 0.773675 0.041 Uiso 1 1 calc R U . . .
C22 C 0.4649(6) 0.3449(5) 0.6801(4) 0.0301(13) Uani 1 1 d . . . . .
C23 C 0.5985(6) 0.3807(6) 0.6739(5) 0.0392(16) Uani 1 1 d . . . . .
H23 H 0.631246 0.342060 0.614694 0.047 Uiso 1 1 calc R U . . .
C24 C 0.6829(6) 0.4739(6) 0.7555(5) 0.0402(16) Uani 1 1 d . . . . .
H24 H 0.772496 0.499612 0.750597 0.048 Uiso 1 1 calc R U . . .
C25 C 0.3734(5) 0.2471(5) 0.5918(4) 0.0287(13) Uani 1 1 d . . . . .
C26 C 0.2474(6) 0.2466(6) 0.5693(5) 0.0466(19) Uani 1 1 d . . . . .
H26 H 0.218419 0.307593 0.610893 0.056 Uiso 1 1 calc R U . . .
C27 C 0.1641(7) 0.1570(7) 0.4861(6) 0.052(2) Uani 1 1 d . . . . .
H27 H 0.078569 0.157700 0.472098 0.062 Uiso 1 1 calc R U . . .
C28 C 0.3229(6) 0.0685(6) 0.4456(5) 0.0359(15) Uani 1 1 d . . . . .
H28 H 0.349623 0.006849 0.402401 0.043 Uiso 1 1 calc R U . . .
C29 C 0.4104(6) 0.1552(5) 0.5283(5) 0.0335(14) Uani 1 1 d . . . . .
H29 H 0.494883 0.151628 0.541169 0.040 Uiso 1 1 calc R U . . .
C30 C -0.1051(9) 0.3396(8) 0.4874(6) 0.055(2) Uani 1 1 d . . . . .
C31 C -0.4817(7) 0.2530(7) 0.2969(6) 0.076(3) Uani 1 1 d D . . . .
H31 H -0.453680 0.209249 0.338339 0.091 Uiso 1 1 calc R U . . .
Cl1 Cl -0.3591(3) 0.3037(5) 0.2285(3) 0.1489(18) Uani 1 1 d D . . . .
Cl2 Cl -0.6227(4) 0.1641(5) 0.2131(4) 0.190(2) Uani 1 1 d D . . . .
Cl3 Cl -0.5178(6) 0.3738(4) 0.3785(4) 0.189(2) Uani 1 1 d D . . . .

loop_
_atom_site_aniso_label
_atom_site_aniso_U_11
_atom_site_aniso_U_22
_atom_site_aniso_U_33
_atom_site_aniso_U_23
_atom_site_aniso_U_13
_atom_site_aniso_U_12
Au1 0.03597(14) 0.03087(14) 0.02496(12) -0.00368(9) -0.01236(9) -0.00446(10)
S1 0.0392(9) 0.0381(10) 0.0379(9) 0.0012(7) -0.0041(7) 0.0134(8)
P1 0.0311(8) 0.0238(8) 0.0211(7) -0.0012(6) -0.0075(6) -0.0024(6)
Si1 0.0279(8) 0.0246(8) 0.0212(8) -0.0021(6) -0.0076(6) -0.0013(7)
F1 0.123(5) 0.044(3) 0.142(6) 0.036(3) 0.059(4) 0.038(3)
F2 0.062(3) 0.064(3) 0.096(4) 0.010(3) -0.015(3) -0.007(3)
F3 0.108(5) 0.100(5) 0.058(3) 0.030(3) 0.013(3) -0.003(4)
O1 0.089(5) 0.045(3) 0.045(3) 0.011(3) -0.002(3) 0.015(3)
O2 0.039(3) 0.064(4) 0.065(4) 0.023(3) -0.004(3) 0.018(3)
O3 0.041(3) 0.050(3) 0.081(4) -0.021(3) -0.001(3) 0.018(3)
N1 0.033(3) 0.032(3) 0.026(3) -0.004(2) -0.010(2) 0.003(2)
C1 0.029(3) 0.023(3) 0.024(3) -0.001(2) -0.003(2) -0.003(2)
C2 0.031(3) 0.041(4) 0.024(3) 0.006(3) -0.004(2) 0.005(3)
C3 0.045(4) 0.051(5) 0.049(4) 0.023(4) -0.001(3) 0.018(4)
C4 0.047(4) 0.032(4) 0.048(4) 0.008(3) 0.007(3) 0.006(3)
C5 0.035(3) 0.028(3) 0.029(3) -0.005(3) -0.004(3) -0.001(3)
C6 0.024(3) 0.028(3) 0.020(3) 0.000(2) 0.000(2) -0.003(2)
C7 0.030(3) 0.024(3) 0.025(3) 0.004(2) -0.005(2) -0.002(2)
C8 0.051(4) 0.029(3) 0.024(3) 0.001(3) 0.003(3) 0.001(3)
C9 0.055(5) 0.036(4) 0.046(4) 0.004(3) 0.010(4) 0.016(4)
C10 0.042(4) 0.050(5) 0.055(5) 0.006(4) 0.004(4) 0.017(4)
C11 0.034(4) 0.036(4) 0.038(4) 0.004(3) -0.011(3) 0.003(3)
C12 0.030(3) 0.030(3) 0.032(3) 0.004(3) -0.005(3) 0.001(3)
C13 0.035(3) 0.027(3) 0.029(3) 0.003(2) -0.005(3) 0.001(3)
C14 0.038(4) 0.030(3) 0.031(3) 0.004(3) -0.007(3) -0.002(3)
C15 0.039(4) 0.042(4) 0.046(4) 0.018(3) 0.003(3) -0.002(3)
C16 0.054(5) 0.043(4) 0.040(4) 0.015(3) 0.012(3) 0.012(4)
C17 0.052(4) 0.034(4) 0.023(3) 0.002(3) -0.002(3) 0.012(3)
C18 0.027(3) 0.027(3) 0.028(3) 0.003(2) -0.003(2) 0.001(2)
C19 0.022(3) 0.027(3) 0.014(2) 0.003(2) -0.007(2) 0.003(2)
C20 0.045(4) 0.032(3) 0.018(3) -0.004(2) -0.004(3) 0.000(3)
C21 0.024(3) 0.041(4) 0.023(3) 0.002(3) 0.000(2) -0.002(3)
C22 0.024(3) 0.030(3) 0.024(3) -0.001(2) -0.008(2) 0.002(2)
C23 0.030(3) 0.042(4) 0.029(3) -0.008(3) -0.001(3) 0.008(3)
C24 0.023(3) 0.040(4) 0.035(4) -0.008(3) -0.007(3) 0.000(3)
C25 0.022(3) 0.027(3) 0.026(3) 0.003(2) -0.007(2) -0.003(2)
C26 0.029(3) 0.043(4) 0.043(4) -0.017(3) -0.012(3) 0.012(3)
C27 0.032(4) 0.046(4) 0.049(4) -0.016(3) -0.015(3) 0.007(3)
C28 0.038(4) 0.033(3) 0.026(3) 0.000(3) -0.005(3) 0.007(3)
C29 0.029(3) 0.028(3) 0.034(3) 0.002(3) -0.003(3) 0.005(3)
C30 0.061(5) 0.053(5) 0.044(5) 0.012(4) 0.010(4) 0.010(4)
C31 0.064(6) 0.113(9) 0.069(6) 0.054(6) 0.006(5) 0.032(6)
Cl1 0.072(2) 0.273(5) 0.148(3) 0.144(4) 0.020(2) 0.044(3)
Cl2 0.129(3) 0.228(5) 0.149(4) 0.110(4) -0.064(3) -0.076(3)
Cl3 0.343(8) 0.165(4) 0.147(4) 0.097(3) 0.083(4) 0.154(5)

loop_
_atom_type_symbol
_atom_type_description
_atom_type_scat_dispersion_real
_atom_type_scat_dispersion_imag
_atom_type_scat_source
C C 0.0033 0.0016 'International Tables Vol C Tables 4.2.6.8 and 6.1.1.4'
H H 0.0000 0.0000 'International Tables Vol C Tables 4.2.6.8 and 6.1.1.4'
N N 0.0061 0.0033 'International Tables Vol C Tables 4.2.6.8 and 6.1.1.4'
O O 0.0106 0.0060 'International Tables Vol C Tables 4.2.6.8 and 6.1.1.4'
F F 0.0171 0.0103 'International Tables Vol C Tables 4.2.6.8 and 6.1.1.4'
Si Si 0.0817 0.0704 'International Tables Vol C Tables 4.2.6.8 and 6.1.1.4'
P P 0.1023 0.0942 'International Tables Vol C Tables 4.2.6.8 and 6.1.1.4'
S S 0.1246 0.1234 'International Tables Vol C Tables 4.2.6.8 and 6.1.1.4'
Cl Cl 0.1484 0.1585 'International Tables Vol C Tables 4.2.6.8 and 6.1.1.4'
Au Au -2.0133 8.8022 'International Tables Vol C Tables 4.2.6.8 and 6.1.1.4'

loop_
_geom_angle_atom_site_label_1
_geom_angle_atom_site_label_2
_geom_angle_atom_site_label_3
_geom_angle
_geom_angle_site_symmetry_1
_geom_angle_site_symmetry_3
_geom_angle_publ_flag
N1 Au1 P1 176.36(16) . 1_444 ?
O3 S1 O2 114.4(3) . . ?
O3 S1 O1 115.0(4) . . ?
O2 S1 O1 114.2(4) . . ?
O3 S1 C30 103.5(4) . . ?
O2 S1 C30 104.4(4) . . ?
O1 S1 C30 103.5(4) . . ?
C1 P1 C13 102.4(3) . . ?
C1 P1 C7 102.7(3) . . ?
C13 P1 C7 102.3(3) . . ?
C1 P1 Au1 117.2(2) . 1_666 ?
C13 P1 Au1 115.0(2) . 1_666 ?
C7 P1 Au1 115.2(2) . 1_666 ?
C12 Si1 C6 103.4(3) . . ?
C12 Si1 C18 100.8(3) . . ?
C6 Si1 C18 101.4(3) . . ?
C12 Si1 C19 117.4(3) . . ?
C6 Si1 C19 110.3(3) . . ?
C18 Si1 C19 121.0(3) . . ?
C27 N1 C28 119.0(5) . . ?
C27 N1 Au1 119.7(4) . . ?
C28 N1 Au1 121.3(4) . . ?
C2 C1 C6 121.6(6) . . ?
C2 C1 P1 122.4(4) . . ?
C6 C1 P1 116.0(5) . . ?
C1 C2 C3 119.2(6) . . ?
C1 C2 H2 120.4 . . ?
C3 C2 H2 120.4 . . ?
C4 C3 C2 119.8(7) . . ?
C4 C3 H3 120.1 . . ?
C2 C3 H3 120.1 . . ?
C3 C4 C5 120.9(7) . . ?
C3 C4 H4 119.5 . . ?
C5 C4 H4 119.5 . . ?
C4 C5 C6 120.8(6) . . ?
C4 C5 H5 119.6 . . ?
C6 C5 H5 119.6 . . ?
C5 C6 C1 117.6(6) . . ?
C5 C6 Si1 126.3(4) . . ?
C1 C6 Si1 116.1(5) . . ?
C8 C7 C12 121.7(6) . . ?
C8 C7 P1 120.6(5) . . ?
C12 C7 P1 117.7(5) . . ?
C9 C8 C7 119.5(6) . . ?
C9 C8 H8 120.3 . . ?
C7 C8 H8 120.3 . . ?
C8 C9 C10 119.9(7) . . ?
C8 C9 H9 120.0 . . ?
C10 C9 H9 120.0 . . ?
C11 C10 C9 120.6(7) . . ?
C11 C10 H10 119.7 . . ?
C9 C10 H10 119.7 . . ?
C12 C11 C10 121.2(6) . . ?
C12 C11 H11 119.4 . . ?
C10 C11 H11 119.4 . . ?
C11 C12 C7 117.1(6) . . ?
C11 C12 Si1 128.9(5) . . ?
C7 C12 Si1 114.1(5) . . ?
C14 C13 C18 120.9(6) . . ?
C14 C13 P1 120.6(5) . . ?
C18 C13 P1 118.5(5) . . ?
C15 C14 C13 119.6(6) . . ?
C15 C14 H14 120.2 . . ?
C13 C14 H14 120.2 . . ?
C14 C15 C16 120.5(7) . . ?
C14 C15 H15 119.7 . . ?
C16 C15 H15 119.7 . . ?
C15 C16 C17 120.0(7) . . ?
C15 C16 H16 120.0 . . ?
C17 C16 H16 120.0 . . ?
C18 C17 C16 121.2(6) . . ?
C18 C17 H17 119.4 . . ?
C16 C17 H17 119.4 . . ?
C17 C18 C13 117.8(6) . . ?
C17 C18 Si1 128.5(5) . . ?
C13 C18 Si1 113.7(5) . . ?
C20 C19 C24 120.7(5) . . ?
C20 C19 Si1 119.3(4) . . ?
C24 C19 Si1 119.9(4) . . ?
C19 C20 C21 120.1(6) . . ?
C19 C20 H20 119.9 . . ?
C21 C20 H20 119.9 . . ?
C22 C21 C20 120.9(6) . . ?
C22 C21 H21 119.5 . . ?
C20 C21 H21 119.5 . . ?
C21 C22 C23 118.1(5) . . ?
C21 C22 C25 121.7(5) . . ?
C23 C22 C25 120.1(5) . . ?
C24 C23 C22 119.8(6) . . ?
C24 C23 H23 120.1 . . ?
C22 C23 H23 120.1 . . ?
C19 C24 C23 120.3(6) . . ?
C19 C24 H24 119.8 . . ?
C23 C24 H24 119.8 . . ?
C29 C25 C26 117.3(5) . . ?
C29 C25 C22 122.0(5) . . ?
C26 C25 C22 120.7(6) . . ?
C27 C26 C25 120.3(6) . . ?
C27 C26 H26 119.8 . . ?
C25 C26 H26 119.8 . . ?
N1 C27 C26 121.5(6) . . ?
N1 C27 H27 119.2 . . ?
C26 C27 H27 119.2 . . ?
N1 C28 C29 122.1(6) . . ?
N1 C28 H28 118.9 . . ?
C29 C28 H28 118.9 . . ?
C25 C29 C28 119.8(6) . . ?
C25 C29 H29 120.1 . . ?
C28 C29 H29 120.1 . . ?
F1 C30 F3 107.3(8) . . ?
F1 C30 F2 106.5(7) . . ?
F3 C30 F2 106.5(7) . . ?
F1 C30 S1 112.8(6) . . ?
F3 C30 S1 112.3(6) . . ?
F2 C30 S1 111.1(6) . . ?
Cl2 C31 Cl1 110.8(4) . . ?
Cl2 C31 Cl3 106.5(5) . . ?
Cl1 C31 Cl3 108.4(5) . . ?
Cl2 C31 H31 110.3 . . ?
Cl1 C31 H31 110.3 . . ?
Cl3 C31 H31 110.3 . . ?

loop_
_geom_bond_atom_site_label_1
_geom_bond_atom_site_label_2
_geom_bond_distance
_geom_bond_site_symmetry_2
_geom_bond_publ_flag
Au1 N1 2.081(5) . ?
Au1 P1 2.2331(16) 1_444 ?
S1 O3 1.420(5) . ?
S1 O2 1.423(5) . ?
S1 O1 1.424(6) . ?
S1 C30 1.808(9) . ?
P1 C1 1.816(6) . ?
P1 C13 1.822(7) . ?
P1 C7 1.830(7) . ?
Si1 C12 1.873(7) . ?
Si1 C6 1.873(7) . ?
Si1 C18 1.878(6) . ?
Si1 C19 1.902(5) . ?
F1 C30 1.300(9) . ?
F2 C30 1.332(10) . ?
F3 C30 1.316(9) . ?
N1 C27 1.331(8) . ?
N1 C28 1.332(8) . ?
C1 C2 1.380(8) . ?
C1 C6 1.409(7) . ?
C2 C3 1.390(10) . ?
C2 H2 0.9400 . ?
C3 C4 1.375(10) . ?
C3 H3 0.9400 . ?
C4 C5 1.379(10) . ?
C4 H4 0.9400 . ?
C5 C6 1.388(9) . ?
C5 H5 0.9400 . ?
C7 C8 1.389(8) . ?
C7 C12 1.412(8) . ?
C8 C9 1.363(10) . ?
C8 H8 0.9400 . ?
C9 C10 1.386(10) . ?
C9 H9 0.9400 . ?
C10 C11 1.382(10) . ?
C10 H10 0.9400 . ?
C11 C12 1.378(9) . ?
C11 H11 0.9400 . ?
C13 C14 1.393(9) . ?
C13 C18 1.404(8) . ?
C14 C15 1.371(9) . ?
C14 H14 0.9400 . ?
C15 C16 1.378(10) . ?
C15 H15 0.9400 . ?
C16 C17 1.386(10) . ?
C16 H16 0.9400 . ?
C17 C18 1.384(9) . ?
C17 H17 0.9400 . ?
C19 C20 1.349(9) . ?
C19 C24 1.357(8) . ?
C20 C21 1.383(8) . ?
C20 H20 0.9400 . ?
C21 C22 1.378(8) . ?
C21 H21 0.9400 . ?
C22 C23 1.396(8) . ?
C22 C25 1.490(7) . ?
C23 C24 1.390(8) . ?
C23 H23 0.9400 . ?
C24 H24 0.9400 . ?
C25 C29 1.379(8) . ?
C25 C26 1.383(8) . ?
C26 C27 1.380(8) . ?
C26 H26 0.9400 . ?
C27 H27 0.9400 . ?
C28 C29 1.381(8) . ?
C28 H28 0.9400 . ?
C29 H29 0.9400 . ?
C31 Cl2 1.723(7) . ?
C31 Cl1 1.726(7) . ?
C31 Cl3 1.731(7) . ?
C31 H31 0.9900 . ?
